data_2006475
loop_
_publ_author_name
'Gerkin, Roger E.'

_publ_section_title
;
 2-Bromo-3-methyl-2-butenoic Acid (2-Bromosenecioic Acid)
;
_journal_issue 9
_journal_name_full 'Acta Crystallographica Section C'
_journal_page_first 1278
_journal_page_last 1280
_journal_paper_doi 10.1107/S0108270197005647
_journal_volume 53
_journal_year 1997
_chemical_formula_moiety 'C5 H7 Br O2 '
_chemical_formula_sum 'C5 H7 Br O2'
_chemical_formula_weight 179.01
_chemical_name_common '2-bromosenecioic acid'
_chemical_name_systematic ' 2-bromo-3-methyl-2-butenoic acid'
_space_group_IT_number 2
_symmetry_cell_setting triclinic
_symmetry_space_group_name_Hall '-P 1'
_symmetry_space_group_name_H-M 'P -1'
_cell_angle_alpha 94.915(10)
_cell_angle_beta 102.386(10)
_cell_angle_gamma 114.847(8)
_cell_formula_units_Z 2
_cell_length_a 7.4058(9)
_cell_length_b 8.7129(10)
_cell_length_c 6.0114(6)
_cell_measurement_reflns_used 25
_cell_measurement_temperature 296
_cell_measurement_theta_max 17.4
_cell_measurement_theta_min 14.8
_cell_volume 336.96(7)
_computing_cell_refinement 'MSC/AFC Diffractometer Control Software'
_computing_data_collection
;MSC/AFC Diffractometer Control Software (Molecular Structure Corporation,
 1992)
;
_computing_data_reduction 'TEXSAN (Molecular Structure Corporation, 1995)'
_computing_molecular_graphics 'ORTEPII (Johnson, 1976)'
_computing_publication_material TEXSAN
_computing_structure_refinement TEXSAN
_computing_structure_solution 'SHELXS86 (Sheldrick, 1985)'
_diffrn_ambient_temperature 296
_diffrn_measurement_device_type AFC5S
_diffrn_measurement_method '\w/2\q scans '
_diffrn_radiation_monochromator graphite
_diffrn_radiation_source 'X-ray tube'
_diffrn_radiation_type MoK\a
_diffrn_radiation_wavelength 0.71073
_diffrn_reflns_av_R_equivalents 0.036
_diffrn_reflns_limit_h_max 9
_diffrn_reflns_limit_h_min -9
_diffrn_reflns_limit_k_max 11
_diffrn_reflns_limit_k_min -11
_diffrn_reflns_limit_l_max 7
_diffrn_reflns_limit_l_min -7
_diffrn_reflns_number 3112
_diffrn_reflns_theta_max 27.56
_diffrn_reflns_theta_min 2.0
_diffrn_standards_decay_% '+-3.1 (ave. max. rel. intensity)'
_diffrn_standards_interval_count 150
_diffrn_standards_number 6
_exptl_absorpt_coefficient_mu 6.028
_exptl_absorpt_correction_T_max 0.997
_exptl_absorpt_correction_T_min 0.686
_exptl_absorpt_correction_type psi-scan
_exptl_absorpt_process_details '(North, Phillips & Mathews, 1968)'
_exptl_crystal_colour colorless
_exptl_crystal_density_diffrn 1.764
_exptl_crystal_density_meas ?
_exptl_crystal_density_method 'not measured'
_exptl_crystal_description prism
_exptl_crystal_F_000 176
_exptl_crystal_size_max 0.50
_exptl_crystal_size_mid 0.46
_exptl_crystal_size_min 0.38
_refine_diff_density_max 0.44
_refine_diff_density_min -0.47
_refine_ls_extinction_coef 83e-7(7)
_refine_ls_extinction_method 'Zachariasen (1963,1968)'
_refine_ls_goodness_of_fit_ref 1.81
_refine_ls_matrix_type full
_refine_ls_number_parameters 75
_refine_ls_number_reflns 1082
_refine_ls_R_factor_gt 0.043
_refine_ls_shift/su_max '< 0.01'
_refine_ls_structure_factor_coef F
_refine_ls_weighting_details 'w = 1/\s~F~^2^'
_refine_ls_weighting_scheme calc
_refine_ls_wR_factor_ref 0.029
_reflns_number_gt 1082
_reflns_number_total 1556
_reflns_threshold_expression 'I > 1.0\s~I~'
_cod_data_source_file fg1293.cif
_cod_data_source_block 1
_cod_depositor_comments
;
The following automatic conversions were performed:
'_symmetry_cell_setting' value 'Triclinic' changed to 'triclinic'
according to '/home/saulius/struct/CIF-dictionaries/cif_core.dic'
dictionary named 'cif_core.dic' version 2.4.1 from 2010-06-29.

Automatic conversion script
Id: cif_fix_enum 1527 2010-12-29 10:47:43Z saulius 

The following automatic conversions were performed:

'_atom_site_adp_type' tag value 'Uij' was replaced with 'Uani' value
8 times.

Automatic conversion script
Id: cif_fix_values 1646 2011-03-28 12:23:43Z adriana 

The following automatic conversions were performed:

'_exptl_crystal_density_meas' value 'none' was changed to '?' - the
value is perceived as not measured.

Automatic conversion script
Id: cif_fix_values 3008 2015-01-20 13:52:24Z robertas 

The following automatic conversions were performed:

'_refine_ls_weighting_scheme' value 'w = 1/\s~F~^2^' was changed to
'calc'. New tag '_refine_ls_weighting_details' was created. The value
of the new tag was set to 'w = 1/\s~F~^2^'.

Automatic conversion script
Id: cif_fix_values 3143 2015-03-26 13:38:13Z robertas 
;
_cod_database_code 2006475

loop_
_symmetry_equiv_pos_as_xyz
x,y,z
-x,-y,-z

loop_
_atom_site_label
_atom_site_fract_x
_atom_site_fract_y
_atom_site_fract_z
_atom_site_U_iso_or_equiv
_atom_site_adp_type
_atom_site_calc_flag
_atom_site_calc_attached_atom
_atom_site_occupancy
Br .20585(7) .68432(6) .27517(8) .0838(2) Uani ? ? 1
O1 .4326(4) .8336(3) .7692(5) .0806(10) Uani ? ? 1
O2 .2744(4) .9888(3) .8449(5) .0732(9) Uani ? ? 1
C1 .2808(5) .8706(5) .7217(7) .0540(10) Uani ? ? 1
C2 .1132(5) .7687(4) .5076(7) .0520(10) Uani ? ? 1
C3 -.0829(6) .7322(4) .4761(7) .0580(10) Uani ? ? 1
C4 -.1653(6) .7915(5) .6545(9) .0760(10) Uani ? ? 1
C5 -.2468(6) .6249(5) .2529(9) .0790(10) Uani ? ? 1
H .5488 .9138 .9003 .19(2) Uiso ? ? 1
H1 -.2362 .6951 .7272 .0906 Uiso calc C4 .5
H2 -.2632 .8326 .5802 .0906 Uiso calc C4 .5
H3 -.0503 .8855 .7736 .0906 Uiso calc C4 .5
H4 -.1381 .7454 .7943 .0906 Uiso calc C4 .5
H5 -.3149 .7500 .5924 .0906 Uiso calc C4 .5
H6 -.0967 .9179 .6943 .0906 Uiso calc C4 .5
H7 -.3265 .6860 .1953 .0947 Uiso calc C5 .5
H8 -.1806 .6046 .1363 .0947 Uiso calc C5 .5
H9 -.3400 .5138 .2819 .0947 Uiso calc C5 .5
H10 -.2532 .5098 .2267 .0947 Uiso calc C5 .5
H11 -.2123 .6807 .1227 .0947 Uiso calc C5 .5
H12 -.3817 .6139 .2640 .0947 Uiso calc C5 .5

loop_
_atom_site_aniso_label
_atom_site_aniso_U_11
_atom_site_aniso_U_22
_atom_site_aniso_U_33
_atom_site_aniso_U_12
_atom_site_aniso_U_13
_atom_site_aniso_U_23
Br .0932(4) .0954(4) .0641(3) .0440(3) .0274(3) -.0022(2)
O1 .067(2) .082(2) .084(2) .043(2) -.001(2) -.022(2)
O2 .075(2) .074(2) .073(2) .0450(10) .0080(10) -.010(2)
C1 .050(2) .055(2) .061(3) .026(2) .018(2) .010(2)
C2 .055(2) .045(2) .054(2) .022(2) .017(2) .005(2)
C3 .059(2) .050(2) .063(3) .022(2) .014(2) .014(2)
C4 .064(2) .086(3) .084(3) .036(2) .029(2) .016(2)
C5 .067(3) .073(3) .083(4) .027(2) .000(2) .014(2)

loop_
_atom_type_symbol
_atom_type_scat_dispersion_real
_atom_type_scat_dispersion_imag
_atom_type_scat_source
H 0 0 'Stewart, Davidson & Simpson (1965)'
C .003 .002 'Creagh & McAuley (1992)'
O .011 .006 'Creagh & McAuley (1992)'
Br -0.290 2.460 'Creagh & McAuley (1992)'

loop_
_geom_angle_atom_site_label_1
_geom_angle_atom_site_label_2
_geom_angle_atom_site_label_3
_geom_angle
_geom_angle_publ_flag
C1 O1 H 114.4(3) no
O1 C1 O2 122.3(3) no
O1 C1 C2 116.9(3) no
O2 C1 C2 120.8(3) no
Br C2 C1 113.1(2) yes
Br C2 C3 121.6(3) yes
C1 C2 C3 125.3(3) yes
C2 C3 C4 123.9(4) yes
C2 C3 C5 122.4(3) yes
C4 C3 C5 113.7(3) yes
C3 C4 H1 109.5 no
C3 C4 H2 109.6 no
C3 C4 H3 109.4 no
C3 C4 H4 109.4 no
C3 C4 H5 109.6 no
C3 C4 H6 109.5 no
H1 C4 H2 109.5 no
H1 C4 H3 109.4 no
H1 C4 H4 40.4 no
H1 C4 H5 71.9 no
H1 C4 H6 137.6 no
H2 C4 H3 109.4 no
H2 C4 H4 137.6 no
H2 C4 H5 40.4 no
H2 C4 H6 71.9 no
H3 C4 H4 71.8 no
H3 C4 H5 137.6 no
H3 C4 H6 40.4 no
H4 C4 H5 109.4 no
H4 C4 H6 109.4 no
H5 C4 H6 109.5 no
C3 C5 H7 109.6 no
C3 C5 H8 109.6 no
C3 C5 H9 109.5 no
C3 C5 H10 109.5 no
C3 C5 H11 109.6 no
C3 C5 H12 109.6 no
H7 C5 H8 109.4 no
H7 C5 H9 109.4 no
H7 C5 H10 139.9 no
H7 C5 H11 64.6 no
H7 C5 H12 47.9 no
H8 C5 H9 109.3 no
H8 C5 H10 64.5 no
H8 C5 H11 47.9 no
H8 C5 H12 139.9 no
H9 C5 H10 47.8 no
H9 C5 H11 139.9 no
H9 C5 H12 64.5 no
H10 C5 H11 109.4 no
H10 C5 H12 109.4 no
H11 C5 H12 109.4 no

loop_
_geom_bond_atom_site_label_1
_geom_bond_atom_site_label_2
_geom_bond_site_symmetry_1
_geom_bond_site_symmetry_2
_geom_bond_distance
_geom_bond_publ_flag
Br C2 ? ? 1.903(3) yes
O1 C1 ? ? 1.277(4) no
O1 H ? ? .980(3) no
O2 C1 ? ? 1.239(4) no
C1 C2 ? ? 1.475(5) no
C2 C3 ? ? 1.315(4) no
C3 C4 ? ? 1.497(5) yes
C3 C5 ? ? 1.510(6) yes
C4 H1 ? ? .980 no
C4 H2 ? ? .980 no
C4 H3 ? ? .980 no
C4 H4 ? ? .980 no
C4 H5 ? ? .980 no
C4 H6 ? ? .980 no
C5 H7 ? ? .980 no
C5 H8 ? ? .981 no
C5 H9 ? ? .981 no
C5 H10 ? ? .981 no
C5 H11 ? ? .980 no
C5 H12 ? ? .980 no

loop_
_geom_hbond_atom_site_label_D
_geom_hbond_atom_site_label_H
_geom_hbond_atom_site_label_A
_geom_hbond_site_symmetry_A
_geom_hbond_distance_DH
_geom_hbond_distance_HA
_geom_hbond_distance_DA
_geom_hbond_angle_DHA
_geom_hbond_publ_flag
O1 H O2 2_677 0.98 1.66 2.625(4) 166 yes
